data_4508370
loop_
_publ_author_name
'Lao, David B.'
'Owens, Alisa C. E.'
'Heinekey, D. Michael'
'Goldberg, Karen I.'

_publ_section_title
;
 Partial Deoxygenation of Glycerol Catalyzed by Iridium Pincer Complexes
;
_journal_issue 10
_journal_name_full 'ACS Catalysis'
_journal_page_first 2391
_journal_paper_doi 10.1021/cs400551g
_journal_volume 3
_journal_year 2013
_chemical_formula_moiety 'C23 H39 Ir O3 P2'
_chemical_formula_sum 'C23 H39 Ir O3 P2'
_chemical_formula_weight 617.68
_chemical_name_common ec001
_chemical_name_systematic
;
 ec001
;
_space_group_IT_number 2
_symmetry_cell_setting triclinic
_symmetry_Int_Tables_number 2
_symmetry_space_group_name_Hall '-P 1'
_symmetry_space_group_name_H-M 'P -1'
_atom_sites_solution_hydrogens geom
_atom_sites_solution_primary direct
_atom_sites_solution_secondary difmap
_audit_conform_dict_location ftp://ftp.iucr.org/pub/cif_core.dic
_audit_conform_dict_name cif_core.dic
_audit_conform_dict_version 2.4
_audit_creation_date 2011-08-01T12:23:42-00:00
_audit_creation_method 'WinGX routine CIF_UPDATE'
_cell_angle_alpha 100.742(15)
_cell_angle_beta 95.96(3)
_cell_angle_gamma 103.708(14)
_cell_formula_units_Z 2
_cell_length_a 8.288(7)
_cell_length_b 11.990(9)
_cell_length_c 13.424(10)
_cell_measurement_reflns_used 353
_cell_measurement_temperature 100(2)
_cell_measurement_theta_max 20
_cell_measurement_theta_min 3
_cell_volume 1257.9(17)
_computing_cell_refinement 'SAINT (Bruker, 2007)'
_computing_data_collection 'APEX2 (Bruker, 2007)'
_computing_data_reduction 'SAINT (Bruker, 2007)'
_computing_molecular_graphics 'ORTEP-3 for Windows (Farrugia, 1997)'
_computing_publication_material 'SHELXL-97 (Sheldrick, 1997)'
_computing_structure_refinement 'SHELXL-97 (Sheldrick, 2008)'
_computing_structure_solution 'SHELXS97 (Sheldrick, 1997)'
_diffrn_ambient_temperature 100(2)
_diffrn_measured_fraction_theta_full 0.981
_diffrn_measured_fraction_theta_max 0.951
_diffrn_measurement_device_type 'Bruker APEXII CCD area-detector'
_diffrn_measurement_method '\f and \w scans'
_diffrn_radiation_monochromator graphite
_diffrn_radiation_type MoK\a
_diffrn_radiation_wavelength 0.71073
_diffrn_reflns_av_R_equivalents 0.0565
_diffrn_reflns_av_unetI/netI 0.0925
_diffrn_reflns_limit_h_max 12
_diffrn_reflns_limit_h_min -12
_diffrn_reflns_limit_k_max 18
_diffrn_reflns_limit_k_min -18
_diffrn_reflns_limit_l_max 20
_diffrn_reflns_limit_l_min -20
_diffrn_reflns_number 20425
_diffrn_reflns_theta_full 25
_diffrn_reflns_theta_max 33.21
_diffrn_reflns_theta_min 1.79
_diffrn_source 'fine-focus sealed tube'
_exptl_absorpt_coefficient_mu 5.454
_exptl_absorpt_correction_T_max 0.8535
_exptl_absorpt_correction_T_min 0.6115
_exptl_absorpt_correction_type multi-scan
_exptl_absorpt_process_details '(SADABS; Bruker, 2007)'
_exptl_crystal_colour orange
_exptl_crystal_density_diffrn 1.631
_exptl_crystal_density_method 'not measured'
_exptl_crystal_description prism
_exptl_crystal_F_000 616
_exptl_crystal_size_max 0.1
_exptl_crystal_size_mid 0.07
_exptl_crystal_size_min 0.03
_refine_diff_density_max 1.145
_refine_diff_density_min -2.177
_refine_diff_density_rms 0.232
_refine_ls_extinction_method none
_refine_ls_goodness_of_fit_ref 0.978
_refine_ls_hydrogen_treatment constr
_refine_ls_matrix_type full
_refine_ls_number_parameters 274
_refine_ls_number_reflns 9169
_refine_ls_number_restraints 0
_refine_ls_restrained_S_all 0.978
_refine_ls_R_factor_all 0.0665
_refine_ls_R_factor_gt 0.0422
_refine_ls_shift/su_max 0.003
_refine_ls_shift/su_mean 0
_refine_ls_structure_factor_coef Fsqd
_refine_ls_weighting_details 'calc w=1/[\s^2^(Fo^2^)+(0.0217P)^2^+0.0000P] where P=(Fo^2^+2Fc^2^)/3'
_refine_ls_weighting_scheme calc
_refine_ls_wR_factor_gt 0.0696
_refine_ls_wR_factor_ref 0.0772
_reflns_number_gt 7195
_reflns_number_total 9169
_reflns_threshold_expression >2\s(I)
_cod_data_source_file cs400551g_si_003.cif
_cod_data_source_block ec001_0m
_cod_original_cell_volume 1258.0(16)
_cod_database_code 4508370

loop_
_symmetry_equiv_pos_as_xyz
'x, y, z'
'-x, -y, -z'

loop_
_atom_site_label
_atom_site_type_symbol
_atom_site_fract_x
_atom_site_fract_y
_atom_site_fract_z
_atom_site_U_iso_or_equiv
_atom_site_adp_type
_atom_site_occupancy
_atom_site_symmetry_multiplicity
_atom_site_calc_flag
_atom_site_refinement_flags
C1 C 0.8995(5) 0.2410(3) 0.1428(3) 0.0115(7) Uani 1 1 d .
C2 C 0.7570(5) 0.1505(3) 0.0940(3) 0.0118(7) Uani 1 1 d .
C3 C 0.6595(5) 0.1530(3) 0.0050(3) 0.0139(8) Uani 1 1 d .
H3 H 0.5632 0.0902 -0.0253 0.017 Uiso 1 1 calc R
C4 C 0.7056(5) 0.2492(4) -0.0391(3) 0.0155(8) Uani 1 1 d .
H4 H 0.6409 0.2515 -0.101 0.019 Uiso 1 1 calc R
C5 C 0.8451(5) 0.3427(4) 0.0057(3) 0.0148(8) Uani 1 1 d .
H5 H 0.8754 0.4092 -0.024 0.018 Uiso 1 1 calc R
C6 C 0.9385(5) 0.3352(3) 0.0955(3) 0.0117(7) Uani 1 1 d .
C7 C 0.6838(5) 0.0496(4) 0.3373(3) 0.0164(8) Uani 1 1 d .
C8 C 0.7720(7) 0.0493(7) 0.4432(4) 0.0555(19) Uani 1 1 d .
H8A H 0.6945 0.0546 0.4932 0.083 Uiso 1 1 calc R
H8B H 0.8711 0.1167 0.4641 0.083 Uiso 1 1 calc R
H8C H 0.8068 -0.0237 0.4401 0.083 Uiso 1 1 calc R
C9 C 0.5287(7) -0.0547(5) 0.3019(5) 0.0423(15) Uani 1 1 d .
H9A H 0.5588 -0.1271 0.3102 0.063 Uiso 1 1 calc R
H9B H 0.4867 -0.0612 0.2295 0.063 Uiso 1 1 calc R
H9C H 0.4412 -0.0427 0.3434 0.063 Uiso 1 1 calc R
C10 C 0.6240(7) 0.1615(4) 0.3454(5) 0.0390(14) Uani 1 1 d .
H10A H 0.5477 0.1636 0.3965 0.059 Uiso 1 1 calc R
H10B H 0.5647 0.1622 0.2786 0.059 Uiso 1 1 calc R
H10C H 0.7211 0.2303 0.3665 0.059 Uiso 1 1 calc R
C11 C 0.9102(5) -0.0739(4) 0.2100(3) 0.0183(9) Uani 1 1 d .
C12 C 1.0050(8) -0.0551(5) 0.1208(5) 0.0495(18) Uani 1 1 d .
H12A H 1.1048 0.0115 0.1445 0.074 Uiso 1 1 calc R
H12B H 0.9318 -0.0384 0.0664 0.074 Uiso 1 1 calc R
H12C H 1.0394 -0.1262 0.0939 0.074 Uiso 1 1 calc R
C13 C 1.0291(8) -0.0874(5) 0.2990(4) 0.0505(18) Uani 1 1 d .
H13A H 0.966 -0.1054 0.3544 0.076 Uiso 1 1 calc R
H13B H 1.1176 -0.014 0.3244 0.076 Uiso 1 1 calc R
H13C H 1.0799 -0.1516 0.2753 0.076 Uiso 1 1 calc R
C14 C 0.7691(6) -0.1868(4) 0.1724(4) 0.0307(11) Uani 1 1 d .
H14A H 0.8152 -0.2501 0.1402 0.046 Uiso 1 1 calc R
H14B H 0.6843 -0.1741 0.1222 0.046 Uiso 1 1 calc R
H14C H 0.717 -0.2086 0.2307 0.046 Uiso 1 1 calc R
C15 C 1.3930(5) 0.4124(4) 0.2045(3) 0.0168(8) Uani 1 1 d .
C16 C 1.3695(6) 0.2903(4) 0.1353(4) 0.0264(10) Uani 1 1 d .
H16A H 1.4754 0.2854 0.1106 0.04 Uiso 1 1 calc R
H16B H 1.2816 0.2781 0.0766 0.04 Uiso 1 1 calc R
H16C H 1.3367 0.2297 0.1746 0.04 Uiso 1 1 calc R
C17 C 1.5270(5) 0.4278(4) 0.2977(4) 0.0253(10) Uani 1 1 d .
H17A H 1.6278 0.4098 0.2742 0.038 Uiso 1 1 calc R
H17B H 1.4829 0.3742 0.3413 0.038 Uiso 1 1 calc R
H17C H 1.5556 0.5092 0.3372 0.038 Uiso 1 1 calc R
C18 C 1.4518(6) 0.5050(4) 0.1421(4) 0.0257(10) Uani 1 1 d .
H18A H 1.4791 0.5837 0.1867 0.039 Uiso 1 1 calc R
H18B H 1.362 0.4982 0.0859 0.039 Uiso 1 1 calc R
H18C H 1.5519 0.4922 0.1137 0.039 Uiso 1 1 calc R
C19 C 1.1854(5) 0.5462(3) 0.3386(3) 0.0159(8) Uani 1 1 d .
C20 C 0.9994(6) 0.5444(4) 0.3372(4) 0.0274(11) Uani 1 1 d .
H20A H 0.9892 0.6079 0.3919 0.041 Uiso 1 1 calc R
H20B H 0.9369 0.4685 0.3482 0.041 Uiso 1 1 calc R
H20C H 0.9534 0.5556 0.2706 0.041 Uiso 1 1 calc R
C21 C 1.2590(7) 0.5401(4) 0.4469(3) 0.0305(11) Uani 1 1 d .
H21A H 1.3786 0.5432 0.4494 0.046 Uiso 1 1 calc R
H21B H 1.1993 0.4664 0.4631 0.046 Uiso 1 1 calc R
H21C H 1.246 0.6068 0.497 0.046 Uiso 1 1 calc R
C22 C 1.2776(6) 0.6596(4) 0.3122(3) 0.0237(10) Uani 1 1 d .
H22A H 1.2584 0.7267 0.3588 0.036 Uiso 1 1 calc R
H22B H 1.2358 0.6601 0.2413 0.036 Uiso 1 1 calc R
H22C H 1.3983 0.6651 0.3193 0.036 Uiso 1 1 calc R
C23 C 1.1695(5) 0.2321(4) 0.3996(3) 0.0196(9) Uani 1 1 d .
O1 O 0.7126(3) 0.0554(2) 0.1401(2) 0.0141(6) Uani 1 1 d .
O2 O 1.0805(3) 0.4279(2) 0.1402(2) 0.0144(6) Uani 1 1 d .
O3 O 1.2461(5) 0.2321(3) 0.4764(3) 0.0370(9) Uani 1 1 d .
P1 P 0.83851(13) 0.06146(9) 0.24728(8) 0.0121(2) Uani 1 1 d .
P2 P 1.18551(12) 0.40958(9) 0.24607(8) 0.0118(2) Uani 1 1 d .
Ir1 Ir 1.04066(2) 0.235605(14) 0.276634(12) 0.01195(4) Uani 1 1 d .

loop_
_atom_site_aniso_label
_atom_site_aniso_U_11
_atom_site_aniso_U_22
_atom_site_aniso_U_33
_atom_site_aniso_U_23
_atom_site_aniso_U_13
_atom_site_aniso_U_12
C1 0.0143(18) 0.0102(18) 0.0088(17) -0.0019(14) 0.0014(14) 0.0040(14)
C2 0.0158(18) 0.0114(18) 0.0100(17) 0.0047(14) 0.0031(14) 0.0050(14)
C3 0.0115(18) 0.0148(19) 0.0126(18) 0.0005(15) -0.0017(14) 0.0014(15)
C4 0.0159(19) 0.019(2) 0.0119(19) 0.0042(16) -0.0018(15) 0.0064(16)
C5 0.0168(19) 0.0160(19) 0.0118(18) 0.0076(15) -0.0003(15) 0.0024(15)
C6 0.0086(17) 0.0140(18) 0.0101(17) 0.0022(14) 0.0002(13) -0.0010(14)
C7 0.018(2) 0.016(2) 0.0127(19) 0.0041(16) 0.0017(15) 0.0000(16)
C8 0.030(3) 0.122(6) 0.022(3) 0.030(3) 0.011(2) 0.022(3)
C9 0.036(3) 0.033(3) 0.050(4) 0.000(3) 0.029(3) -0.008(2)
C10 0.042(3) 0.028(3) 0.053(4) 0.005(3) 0.030(3) 0.014(2)
C11 0.019(2) 0.017(2) 0.019(2) 0.0025(17) 0.0016(17) 0.0073(17)
C12 0.064(4) 0.026(3) 0.073(5) 0.013(3) 0.055(4) 0.019(3)
C13 0.063(4) 0.035(3) 0.046(4) -0.014(3) -0.033(3) 0.035(3)
C14 0.031(3) 0.019(2) 0.041(3) -0.002(2) 0.004(2) 0.010(2)
C15 0.0142(19) 0.020(2) 0.017(2) 0.0059(17) 0.0022(16) 0.0040(16)
C16 0.024(2) 0.033(3) 0.025(2) 0.002(2) 0.0128(19) 0.012(2)
C17 0.014(2) 0.029(3) 0.031(3) 0.007(2) -0.0024(18) 0.0037(18)
C18 0.023(2) 0.036(3) 0.028(3) 0.019(2) 0.0137(19) 0.012(2)
C19 0.022(2) 0.0124(19) 0.0124(19) 0.0014(15) 0.0037(16) 0.0045(16)
C20 0.023(2) 0.029(3) 0.030(3) 0.001(2) 0.013(2) 0.006(2)
C21 0.048(3) 0.024(2) 0.013(2) -0.0002(18) -0.002(2) 0.004(2)
C22 0.032(3) 0.014(2) 0.023(2) 0.0027(17) 0.0036(19) 0.0031(18)
C23 0.021(2) 0.020(2) 0.013(2) 0.0047(17) -0.0046(16) -0.0033(17)
O1 0.0137(13) 0.0172(14) 0.0098(13) 0.0065(11) -0.0015(10) -0.0004(11)
O2 0.0145(13) 0.0128(14) 0.0136(14) 0.0053(11) -0.0018(11) -0.0010(11)
O3 0.041(2) 0.037(2) 0.0268(19) 0.0134(16) -0.0139(16) 0.0016(17)
P1 0.0138(5) 0.0125(5) 0.0096(5) 0.0035(4) 0.0008(4) 0.0024(4)
P2 0.0110(5) 0.0129(5) 0.0100(5) 0.0034(4) -0.0009(4) 0.0007(4)
Ir1 0.01300(7) 0.01209(7) 0.00916(7) 0.00337(5) -0.00148(5) 0.00078(5)

loop_
_atom_type_symbol
_atom_type_description
_atom_type_scat_dispersion_real
_atom_type_scat_dispersion_imag
_atom_type_scat_source
C C 0.0033 0.0016 'International Tables Vol C Tables 4.2.6.8 and 6.1.1.4'
H H 0 0 'International Tables Vol C Tables 4.2.6.8 and 6.1.1.4'
O O 0.0106 0.006 'International Tables Vol C Tables 4.2.6.8 and 6.1.1.4'
P P 0.1023 0.0942 'International Tables Vol C Tables 4.2.6.8 and 6.1.1.4'
Ir Ir -1.4442 7.9887 'International Tables Vol C Tables 4.2.6.8 and 6.1.1.4'

loop_
_geom_angle_atom_site_label_1
_geom_angle_atom_site_label_2
_geom_angle_atom_site_label_3
_geom_angle
C6 C1 C2 115.6(3)
C6 C1 Ir1 122.0(3)
C2 C1 Ir1 122.4(3)
C3 C2 O1 119.4(3)
C3 C2 C1 123.4(4)
O1 C2 C1 117.2(3)
C2 C3 C4 118.4(3)
C2 C3 H3 120.8
C4 C3 H3 120.8
C3 C4 C5 121.3(4)
C3 C4 H4 119.3
C5 C4 H4 119.3
C6 C5 C4 117.6(4)
C6 C5 H5 121.2
C4 C5 H5 121.2
C1 C6 C5 123.7(3)
C1 C6 O2 118.2(3)
C5 C6 O2 118.1(3)
C10 C7 C9 107.4(4)
C10 C7 C8 108.4(4)
C9 C7 C8 111.0(4)
C10 C7 P1 105.3(3)
C9 C7 P1 115.1(3)
C8 C7 P1 109.4(3)
C7 C8 H8A 109.5
C7 C8 H8B 109.5
H8A C8 H8B 109.5
C7 C8 H8C 109.5
H8A C8 H8C 109.5
H8B C8 H8C 109.5
C7 C9 H9A 109.5
C7 C9 H9B 109.5
H9A C9 H9B 109.5
C7 C9 H9C 109.5
H9A C9 H9C 109.5
H9B C9 H9C 109.5
C7 C10 H10A 109.5
C7 C10 H10B 109.5
H10A C10 H10B 109.5
C7 C10 H10C 109.5
H10A C10 H10C 109.5
H10B C10 H10C 109.5
C12 C11 C13 109.5(4)
C12 C11 C14 107.3(4)
C13 C11 C14 109.6(4)
C12 C11 P1 105.3(3)
C13 C11 P1 110.2(3)
C14 C11 P1 114.8(3)
C11 C12 H12A 109.5
C11 C12 H12B 109.5
H12A C12 H12B 109.5
C11 C12 H12C 109.5
H12A C12 H12C 109.5
H12B C12 H12C 109.5
C11 C13 H13A 109.5
C11 C13 H13B 109.5
H13A C13 H13B 109.5
C11 C13 H13C 109.5
H13A C13 H13C 109.5
H13B C13 H13C 109.5
C11 C14 H14A 109.5
C11 C14 H14B 109.5
H14A C14 H14B 109.5
C11 C14 H14C 109.5
H14A C14 H14C 109.5
H14B C14 H14C 109.5
C18 C15 C17 110.2(4)
C18 C15 C16 108.0(4)
C17 C15 C16 108.5(4)
C18 C15 P2 114.7(3)
C17 C15 P2 110.2(3)
C16 C15 P2 105.0(3)
C15 C16 H16A 109.5
C15 C16 H16B 109.5
H16A C16 H16B 109.5
C15 C16 H16C 109.5
H16A C16 H16C 109.5
H16B C16 H16C 109.5
C15 C17 H17A 109.5
C15 C17 H17B 109.5
H17A C17 H17B 109.5
C15 C17 H17C 109.5
H17A C17 H17C 109.5
H17B C17 H17C 109.5
C15 C18 H18A 109.5
C15 C18 H18B 109.5
H18A C18 H18B 109.5
C15 C18 H18C 109.5
H18A C18 H18C 109.5
H18B C18 H18C 109.5
C22 C19 C20 108.8(4)
C22 C19 C21 110.0(4)
C20 C19 C21 108.5(4)
C22 C19 P2 114.8(3)
C20 C19 P2 105.2(3)
C21 C19 P2 109.2(3)
C19 C20 H20A 109.5
C19 C20 H20B 109.5
H20A C20 H20B 109.5
C19 C20 H20C 109.5
H20A C20 H20C 109.5
H20B C20 H20C 109.5
C19 C21 H21A 109.5
C19 C21 H21B 109.5
H21A C21 H21B 109.5
C19 C21 H21C 109.5
H21A C21 H21C 109.5
H21B C21 H21C 109.5
C19 C22 H22A 109.5
C19 C22 H22B 109.5
H22A C22 H22B 109.5
C19 C22 H22C 109.5
H22A C22 H22C 109.5
H22B C22 H22C 109.5
O3 C23 Ir1 178.1(4)
C2 O1 P1 115.5(2)
C6 O2 P2 114.5(2)
O1 P1 C7 99.88(18)
O1 P1 C11 100.81(17)
C7 P1 C11 114.0(2)
O1 P1 Ir1 106.22(11)
C7 P1 Ir1 116.64(14)
C11 P1 Ir1 116.04(15)
O2 P2 C15 100.11(17)
O2 P2 C19 100.62(17)
C15 P2 C19 113.26(19)
O2 P2 Ir1 106.42(11)
C15 P2 Ir1 116.18(14)
C19 P2 Ir1 117.02(14)
C23 Ir1 C1 179.47(18)
C23 Ir1 P2 100.81(13)
C1 Ir1 P2 78.89(12)
C23 Ir1 P1 101.65(13)
C1 Ir1 P1 78.66(12)
P2 Ir1 P1 157.51(4)

loop_
_geom_bond_atom_site_label_1
_geom_bond_atom_site_label_2
_geom_bond_distance
C1 C6 1.386(5)
C1 C2 1.402(5)
C1 Ir1 2.060(4)
C2 C3 1.380(5)
C2 O1 1.389(4)
C3 C4 1.385(5)
C3 H3 0.95
C4 C5 1.395(5)
C4 H4 0.95
C5 C6 1.393(5)
C5 H5 0.95
C6 O2 1.402(4)
C7 C10 1.526(6)
C7 C9 1.527(6)
C7 C8 1.531(6)
C7 P1 1.850(4)
C8 H8A 0.98
C8 H8B 0.98
C8 H8C 0.98
C9 H9A 0.98
C9 H9B 0.98
C9 H9C 0.98
C10 H10A 0.98
C10 H10B 0.98
C10 H10C 0.98
C11 C12 1.522(7)
C11 C13 1.525(6)
C11 C14 1.526(6)
C11 P1 1.858(4)
C12 H12A 0.98
C12 H12B 0.98
C12 H12C 0.98
C13 H13A 0.98
C13 H13B 0.98
C13 H13C 0.98
C14 H14A 0.98
C14 H14B 0.98
C14 H14C 0.98
C15 C18 1.532(6)
C15 C17 1.537(6)
C15 C16 1.538(6)
C15 P2 1.857(4)
C16 H16A 0.98
C16 H16B 0.98
C16 H16C 0.98
C17 H17A 0.98
C17 H17B 0.98
C17 H17C 0.98
C18 H18A 0.98
C18 H18B 0.98
C18 H18C 0.98
C19 C22 1.517(6)
C19 C20 1.535(6)
C19 C21 1.539(6)
C19 P2 1.862(4)
C20 H20A 0.98
C20 H20B 0.98
C20 H20C 0.98
C21 H21A 0.98
C21 H21B 0.98
C21 H21C 0.98
C22 H22A 0.98
C22 H22B 0.98
C22 H22C 0.98
C23 O3 1.153(5)
C23 Ir1 1.884(4)
O1 P1 1.667(3)
O2 P2 1.666(3)
P1 Ir1 2.2848(17)
P2 Ir1 2.2794(17)
